data_7157720
loop_
_publ_author_name
'Luo, Yan'
'Chen, Chun-Hua'
'Zhu, Fan'
'Mo, Dong-Liang'

_publ_section_title
;
 Synthesis of \a-aminooxy amides through [3 + 3] cycloaddition and
 Sc(OTf)<sub>3</sub>-catalyzed double C-N bond cleavage in a one-pot
 reaction.
;
_journal_issue 40
_journal_name_full 'Organic &amp; biomolecular chemistry'
_journal_page_first 8209
_journal_page_last 8218
_journal_paper_doi 10.1039/d0ob01788d
_journal_volume 18
_journal_year 2020
_chemical_formula_sum 'C17 H16 N2 O2'
_chemical_formula_weight 280.32
_space_group_crystal_system monoclinic
_space_group_IT_number 14
_space_group_name_Hall '-P 2ybc'
_space_group_name_H-M_alt 'P 1 21/c 1'
_atom_sites_solution_hydrogens geom
_audit_creation_method SHELXL-2014/7
_audit_update_record
;
2019-07-04 deposited with the CCDC.	2020-09-25 downloaded from the CCDC.
;
_cell_angle_alpha 90
_cell_angle_beta 107.740(6)
_cell_angle_gamma 90
_cell_formula_units_Z 4
_cell_length_a 11.2384(6)
_cell_length_b 10.3430(5)
_cell_length_c 13.5036(8)
_cell_measurement_reflns_used 3082
_cell_measurement_temperature 296(2)
_cell_measurement_theta_max 28.339
_cell_measurement_theta_min 3.633
_cell_volume 1495.00(15)
_computing_structure_refinement 'SHELXL-2014/7 (Sheldrick, 2014)'
_diffrn_ambient_temperature 296(2)
_diffrn_measured_fraction_theta_full 0.998
_diffrn_measured_fraction_theta_max 0.900
_diffrn_measurement_device_type 'Bruker APEX-II CCD'
_diffrn_radiation_type MoK\a
_diffrn_radiation_wavelength 0.71073
_diffrn_reflns_av_R_equivalents 0.0250
_diffrn_reflns_av_unetI/netI 0.0278
_diffrn_reflns_Laue_measured_fraction_full 0.998
_diffrn_reflns_Laue_measured_fraction_max 0.900
_diffrn_reflns_limit_h_max 15
_diffrn_reflns_limit_h_min -14
_diffrn_reflns_limit_k_max 13
_diffrn_reflns_limit_k_min -13
_diffrn_reflns_limit_l_max 18
_diffrn_reflns_limit_l_min -18
_diffrn_reflns_number 11821
_diffrn_reflns_point_group_measured_fraction_full 0.998
_diffrn_reflns_point_group_measured_fraction_max 0.900
_diffrn_reflns_theta_full 25.242
_diffrn_reflns_theta_max 29.059
_diffrn_reflns_theta_min 3.442
_exptl_absorpt_coefficient_mu 0.083
_exptl_crystal_density_diffrn 1.245
_exptl_crystal_description block
_exptl_crystal_F_000 592
_exptl_crystal_size_max 0.280
_exptl_crystal_size_mid 0.250
_exptl_crystal_size_min 0.230
_refine_diff_density_max 0.278
_refine_diff_density_min -0.192
_refine_diff_density_rms 0.038
_refine_ls_extinction_method none
_refine_ls_goodness_of_fit_ref 1.055
_refine_ls_hydrogen_treatment constr
_refine_ls_matrix_type full
_refine_ls_number_parameters 192
_refine_ls_number_reflns 3611
_refine_ls_number_restraints 0
_refine_ls_restrained_S_all 1.055
_refine_ls_R_factor_all 0.0851
_refine_ls_R_factor_gt 0.0593
_refine_ls_shift/su_max 0.000
_refine_ls_shift/su_mean 0.000
_refine_ls_structure_factor_coef Fsqd
_refine_ls_weighting_details 'w=1/[\s^2^(Fo^2^)+(0.0576P)^2^+0.6626P] where P=(Fo^2^+2Fc^2^)/3'
_refine_ls_weighting_scheme calc
_refine_ls_wR_factor_gt 0.1497
_refine_ls_wR_factor_ref 0.1658
_reflns_Friedel_coverage 0.000
_reflns_number_gt 2519
_reflns_number_total 3611
_reflns_threshold_expression 'I > 2\s(I)'
_cod_data_source_file d0ob01788d2.cif
_cod_data_source_block 20180718_MDL_ZHP_CCH_8_53
_cod_depositor_comments 'Adding full bibliography for 7157719--7157720.cif.'
_cod_original_cell_volume 1494.99(15)
_cod_original_sg_symbol_H-M 'P 21/c'
_cod_database_code 7157720
_shelx_shelxl_version_number 2014/7
_shelx_space_group_comment
;
The symmetry employed for this shelxl refinement is uniquely defined
by the following loop, which should always be used as a source of
symmetry information in preference to the above space-group names.
They are only intended as comments.
;
_shelx_estimated_absorpt_t_min 0.977
_shelx_estimated_absorpt_t_max 0.981

loop_
_space_group_symop_operation_xyz
'x, y, z'
'-x, y+1/2, -z+1/2'
'-x, -y, -z'
'x, -y-1/2, z-1/2'

loop_
_atom_site_label
_atom_site_type_symbol
_atom_site_fract_x
_atom_site_fract_y
_atom_site_fract_z
_atom_site_U_iso_or_equiv
_atom_site_adp_type
_atom_site_occupancy
_atom_site_site_symmetry_order
_atom_site_calc_flag
_atom_site_refinement_flags_posn
_atom_site_refinement_flags_adp
_atom_site_refinement_flags_occupancy
_atom_site_disorder_assembly
_atom_site_disorder_group
O1 O 0.30436(12) 0.83661(14) 0.04972(11) 0.0530(4) Uani 1 1 d . . . . .
N2 N 0.19816(15) 0.76628(17) 0.05126(13) 0.0500(4) Uani 1 1 d . . . . .
C3 C 0.09842(16) 0.81417(19) -0.01505(14) 0.0429(4) Uani 1 1 d . . . . .
C4 C -0.11604(17) 0.8251(2) -0.09708(15) 0.0459(5) Uani 1 1 d . . . . .
O5 O 0.52457(16) 0.57843(16) 0.12793(12) 0.0692(5) Uani 1 1 d . . . . .
N6 N 0.39638(16) 0.63770(19) -0.02764(13) 0.0567(5) Uani 1 1 d . . . . .
H6A H 0.4166 0.5721 -0.0582 0.068 Uiso 1 1 calc R U . . .
H6B H 0.3428 0.6928 -0.0629 0.068 Uiso 1 1 calc R U . . .
C7 C 0.07459(17) 0.91921(19) -0.09190(14) 0.0433(4) Uani 1 1 d . . . . .
C8 C -0.02428(18) 0.7573(2) -0.02165(15) 0.0473(5) Uani 1 1 d . . . . .
C9 C -0.05512(17) 0.92445(19) -0.14147(14) 0.0447(4) Uani 1 1 d . . . . .
C10 C 0.41478(18) 0.7773(2) 0.12105(16) 0.0522(5) Uani 1 1 d . . . . .
C11 C 0.44773(17) 0.6538(2) 0.07374(15) 0.0464(5) Uani 1 1 d . . . . .
C12 C 0.1539(2) 1.0028(2) -0.12066(19) 0.0614(6) Uani 1 1 d . . . . .
H12 H 0.2397 0.9999 -0.0882 0.074 Uiso 1 1 calc R U . . .
C13 C -0.2400(2) 0.7917(3) -0.11813(19) 0.0641(6) Uani 1 1 d . . . . .
H13 H -0.3019 0.8367 -0.1677 0.077 Uiso 1 1 calc R U . . .
C14 C -0.1045(2) 1.0132(2) -0.21882(18) 0.0630(6) Uani 1 1 d . . . . .
H14 H -0.1902 1.0172 -0.2515 0.076 Uiso 1 1 calc R U . . .
C15 C 0.3984(2) 0.7506(3) 0.22576(17) 0.0791(9) Uani 1 1 d . . . . .
H15A H 0.3768 0.8293 0.2539 0.119 Uiso 1 1 calc R U . . .
H15B H 0.4750 0.7172 0.2719 0.119 Uiso 1 1 calc R U . . .
H15C H 0.3330 0.6882 0.2183 0.119 Uiso 1 1 calc R U . . .
C16 C -0.0550(2) 0.6565(3) 0.0320(2) 0.0705(7) Uani 1 1 d . . . . .
H16 H 0.0062 0.6116 0.0823 0.085 Uiso 1 1 calc R U . . .
C17 C -0.0245(3) 1.0961(3) -0.2469(2) 0.0836(8) Uani 1 1 d . . . . .
H17 H -0.0567 1.1567 -0.2991 0.100 Uiso 1 1 calc R U . . .
C18 C 0.1028(3) 1.0906(3) -0.1988(2) 0.0824(8) Uani 1 1 d . . . . .
H18 H 0.1550 1.1472 -0.2194 0.099 Uiso 1 1 calc R U . . .
C19 C 0.5170(2) 0.8761(3) 0.1267(3) 0.0877(9) Uani 1 1 d . . . . .
H19A H 0.5219 0.8923 0.0580 0.132 Uiso 1 1 calc R U . . .
H19B H 0.5957 0.8432 0.1697 0.132 Uiso 1 1 calc R U . . .
H19C H 0.4980 0.9552 0.1558 0.132 Uiso 1 1 calc R U . . .
C20 C -0.2703(2) 0.6903(3) -0.0642(2) 0.0861(9) Uani 1 1 d . . . . .
H20 H -0.3536 0.6666 -0.0778 0.103 Uiso 1 1 calc R U . . .
C21 C -0.1794(3) 0.6236(3) 0.0094(2) 0.0897(9) Uani 1 1 d . . . . .
H21 H -0.2021 0.5552 0.0445 0.108 Uiso 1 1 calc R U . . .

loop_
_atom_site_aniso_label
_atom_site_aniso_U_11
_atom_site_aniso_U_22
_atom_site_aniso_U_33
_atom_site_aniso_U_23
_atom_site_aniso_U_13
_atom_site_aniso_U_12
O1 0.0377(7) 0.0554(8) 0.0602(9) 0.0037(7) 0.0065(6) 0.0006(6)
N2 0.0391(9) 0.0551(10) 0.0537(10) -0.0053(8) 0.0112(7) -0.0026(7)
C3 0.0355(10) 0.0493(10) 0.0410(10) -0.0071(8) 0.0073(8) 0.0035(8)
C4 0.0366(9) 0.0553(11) 0.0422(10) -0.0066(9) 0.0067(8) 0.0011(8)
O5 0.0728(10) 0.0757(11) 0.0499(9) 0.0002(8) 0.0052(8) 0.0310(9)
N6 0.0561(11) 0.0686(12) 0.0426(9) -0.0016(8) 0.0110(8) 0.0150(9)
C7 0.0393(10) 0.0486(10) 0.0418(10) -0.0067(8) 0.0124(8) 0.0009(8)
C8 0.0389(10) 0.0533(11) 0.0465(11) -0.0013(9) 0.0083(8) -0.0017(8)
C9 0.0423(10) 0.0529(11) 0.0377(9) -0.0050(8) 0.0104(8) 0.0049(8)
C10 0.0353(10) 0.0606(12) 0.0519(12) -0.0054(10) 0.0002(8) 0.0071(9)
C11 0.0373(10) 0.0576(12) 0.0428(10) -0.0005(9) 0.0097(8) 0.0024(9)
C12 0.0520(12) 0.0671(14) 0.0665(14) 0.0068(11) 0.0201(11) -0.0025(11)
C13 0.0364(11) 0.0854(17) 0.0626(14) 0.0007(12) 0.0031(10) -0.0035(11)
C14 0.0569(13) 0.0745(15) 0.0530(12) 0.0109(11) 0.0099(10) 0.0139(12)
C15 0.0626(15) 0.120(2) 0.0452(13) -0.0110(14) 0.0026(11) 0.0327(15)
C16 0.0541(14) 0.0760(16) 0.0728(16) 0.0189(13) 0.0066(11) -0.0066(12)
C17 0.088(2) 0.0878(19) 0.0739(17) 0.0380(15) 0.0227(15) 0.0124(16)
C18 0.0752(18) 0.091(2) 0.0839(19) 0.0259(16) 0.0292(15) -0.0066(15)
C19 0.0501(14) 0.0721(17) 0.120(2) -0.0041(16) -0.0045(15) -0.0090(12)
C20 0.0465(14) 0.110(2) 0.094(2) 0.0113(18) 0.0099(13) -0.0239(14)
C21 0.0671(17) 0.098(2) 0.097(2) 0.0281(17) 0.0149(15) -0.0268(15)

loop_
_atom_type_symbol
_atom_type_description
_atom_type_scat_dispersion_real
_atom_type_scat_dispersion_imag
_atom_type_scat_source
C C 0.0033 0.0016 'International Tables Vol C Tables 4.2.6.8 and 6.1.1.4'
H H 0.0000 0.0000 'International Tables Vol C Tables 4.2.6.8 and 6.1.1.4'
N N 0.0061 0.0033 'International Tables Vol C Tables 4.2.6.8 and 6.1.1.4'
O O 0.0106 0.0060 'International Tables Vol C Tables 4.2.6.8 and 6.1.1.4'

loop_
_geom_angle_atom_site_label_1
_geom_angle_atom_site_label_2
_geom_angle_atom_site_label_3
_geom_angle
_geom_angle_site_symmetry_1
_geom_angle_site_symmetry_3
_geom_angle_publ_flag
N2 O1 C10 109.23(15) . . ?
C3 N2 O1 110.54(16) . . ?
N2 C3 C7 134.51(18) . . ?
N2 C3 C8 118.87(18) . . ?
C7 C3 C8 106.62(15) . . ?
C13 C4 C8 120.0(2) . . ?
C13 C4 C9 131.47(19) . . ?
C8 C4 C9 108.54(17) . . ?
C12 C7 C9 120.42(19) . . ?
C12 C7 C3 131.88(18) . . ?
C9 C7 C3 107.68(16) . . ?
C16 C8 C4 121.15(19) . . ?
C16 C8 C3 130.65(19) . . ?
C4 C8 C3 108.20(17) . . ?
C14 C9 C7 120.5(2) . . ?
C14 C9 C4 130.59(19) . . ?
C7 C9 C4 108.95(17) . . ?
O1 C10 C15 112.06(17) . . ?
O1 C10 C19 103.21(18) . . ?
C15 C10 C19 112.5(2) . . ?
O1 C10 C11 110.08(16) . . ?
C15 C10 C11 110.8(2) . . ?
C19 C10 C11 107.91(19) . . ?
O5 C11 N6 122.88(19) . . ?
O5 C11 C10 119.98(17) . . ?
N6 C11 C10 116.99(18) . . ?
C18 C12 C7 118.3(2) . . ?
C20 C13 C4 118.6(2) . . ?
C9 C14 C17 118.6(2) . . ?
C8 C16 C21 118.1(2) . . ?
C14 C17 C18 121.0(2) . . ?
C12 C18 C17 121.2(2) . . ?
C21 C20 C13 121.0(2) . . ?
C20 C21 C16 121.1(3) . . ?

loop_
_geom_bond_atom_site_label_1
_geom_bond_atom_site_label_2
_geom_bond_distance
_geom_bond_site_symmetry_2
_geom_bond_publ_flag
O1 N2 1.403(2) . ?
O1 C10 1.454(2) . ?
N2 C3 1.301(2) . ?
C3 C7 1.470(3) . ?
C3 C8 1.477(3) . ?
C4 C13 1.378(3) . ?
C4 C8 1.397(3) . ?
C4 C9 1.461(3) . ?
O5 C11 1.226(2) . ?
N6 C11 1.324(2) . ?
C7 C12 1.379(3) . ?
C7 C9 1.408(3) . ?
C8 C16 1.373(3) . ?
C9 C14 1.374(3) . ?
C10 C15 1.506(3) . ?
C10 C19 1.523(3) . ?
C10 C11 1.524(3) . ?
C12 C18 1.378(3) . ?
C13 C20 1.377(4) . ?
C14 C17 1.377(4) . ?
C16 C21 1.379(3) . ?
C17 C18 1.380(4) . ?
C20 C21 1.374(4) . ?
